data_4037048
loop_
_publ_author_name
'Mukhopadhyay, Arindam'
'Maka, Vijay Kumar'
'Moorthy, Jarugu Narasimha'

_publ_section_title
;
 Fluoride-Triggered Ring-Opening of Photochromic Diarylpyrans into
 Merocyanine Dyes: Naked-Eye Sensing in Subppm Levels.
;
_journal_issue 17
_journal_name_full 'The Journal of organic chemistry'
_journal_page_first 7741
_journal_page_last 7750
_journal_paper_doi 10.1021/acs.joc.6b01361
_journal_volume 81
_journal_year 2016
_chemical_formula_moiety 'C37 H46 O3 Si2'
_chemical_formula_sum 'C37 H46 O3 Si2'
_chemical_formula_weight 594.92
_chemical_melting_point 376.1(10)
_space_group_crystal_system monoclinic
_space_group_IT_number 13
_space_group_name_Hall '-P 2yc'
_space_group_name_H-M_alt 'P 1 2/c 1'
_atom_sites_solution_hydrogens geom
_audit_creation_method SHELXL-2014/7
_cell_angle_alpha 90
_cell_angle_beta 94.620(2)
_cell_angle_gamma 90
_cell_formula_units_Z 8
_cell_length_a 34.657(2)
_cell_length_b 6.6454(4)
_cell_length_c 29.863(2)
_cell_measurement_reflns_used 150
_cell_measurement_temperature 100(2)
_cell_measurement_theta_max 20
_cell_measurement_theta_min 3
_cell_volume 6855.4(7)
_computing_cell_refinement 'Bruker SAINT'
_computing_data_collection 'Bruker APEX2'
_computing_data_reduction 'Bruker SAINT'
_computing_molecular_graphics 'Ortep for Windows (Farrugia, 2012)'
_computing_publication_material 'WinGX publication routines (Farrugia, 2012)'
_computing_structure_refinement 'SHELXL-2014/7 (Sheldrick, 2014)'
_computing_structure_solution SHELXT
_diffrn_ambient_temperature 100(2)
_diffrn_measured_fraction_theta_full 0.998
_diffrn_measured_fraction_theta_max 0.996
_diffrn_measurement_device_type 'Bruker APEX-II CCD'
_diffrn_measurement_method '\f and \w scans'
_diffrn_radiation_monochromator graphite
_diffrn_radiation_type MoK\a
_diffrn_radiation_wavelength 0.71073
_diffrn_reflns_av_R_equivalents 0.2620
_diffrn_reflns_av_unetI/netI 0.3732
_diffrn_reflns_Laue_measured_fraction_full 0.998
_diffrn_reflns_Laue_measured_fraction_max 0.996
_diffrn_reflns_limit_h_max 45
_diffrn_reflns_limit_h_min -46
_diffrn_reflns_limit_k_max 8
_diffrn_reflns_limit_k_min -8
_diffrn_reflns_limit_l_max 39
_diffrn_reflns_limit_l_min -39
_diffrn_reflns_number 66106
_diffrn_reflns_point_group_measured_fraction_full 0.998
_diffrn_reflns_point_group_measured_fraction_max 0.996
_diffrn_reflns_theta_full 25.242
_diffrn_reflns_theta_max 28.322
_diffrn_reflns_theta_min 2.147
_diffrn_source 'sealed tube'
_exptl_absorpt_coefficient_mu 0.137
_exptl_absorpt_correction_type none
_exptl_crystal_colour colorless
_exptl_crystal_density_diffrn 1.153
_exptl_crystal_density_method 'not measured'
_exptl_crystal_description cuboidal
_exptl_crystal_F_000 2560
_exptl_crystal_size_max 0.2
_exptl_crystal_size_mid 0.2
_exptl_crystal_size_min 0.2
_refine_diff_density_max 0.875
_refine_diff_density_min -0.400
_refine_diff_density_rms 0.071
_refine_ls_extinction_coef 0.0001(2)
_refine_ls_extinction_expression Fc^*^=kFc[1+0.001xFc^2^\l^3^/sin(2\q)]^-1/4^
_refine_ls_extinction_method 'SHELXL-2014/7 (Sheldrick 2014'
_refine_ls_goodness_of_fit_ref 1.011
_refine_ls_hydrogen_treatment constr
_refine_ls_matrix_type full
_refine_ls_number_parameters 778
_refine_ls_number_reflns 16991
_refine_ls_number_restraints 0
_refine_ls_restrained_S_all 1.011
_refine_ls_R_factor_all 0.3461
_refine_ls_R_factor_gt 0.1199
_refine_ls_shift/su_max 0.000
_refine_ls_shift/su_mean 0.000
_refine_ls_structure_factor_coef Fsqd
_refine_ls_weighting_details 'w=1/[\s^2^(Fo^2^)+(0.1116P)^2^] where P=(Fo^2^+2Fc^2^)/3'
_refine_ls_weighting_scheme calc
_refine_ls_wR_factor_gt 0.2142
_refine_ls_wR_factor_ref 0.2936
_reflns_Friedel_coverage 0.000
_reflns_number_gt 5386
_reflns_number_total 16991
_reflns_threshold_expression 'I > 2\s(I)'
_cod_data_source_file jo6b01361_si_002.cif
_cod_data_source_block NP-P2
_cod_depositor_comments
;
The following automatic conversions were performed:

data item '_chemical_melting_point' value '102-104 deg C' was changed
to '376.1(10)' -- it was converted from degrees Celsius(C) to
Kelvins(K), the average value was taken and precision was estimated.

Automatic conversion script
Id: cif_fix_values 6909 2019-04-08 15:41:33Z antanas 
;
_cod_original_cell_volume 6855.5(8)
_cod_original_sg_symbol_H-M 'P 2/c'
_cod_database_code 4037048
_shelx_shelxl_version_number 2014/7
_shelx_space_group_comment
;
The symmetry employed for this shelxl refinement is uniquely defined
by the following loop, which should always be used as a source of
symmetry information in preference to the above space-group names.
They are only intended as comments.
;

loop_
_space_group_symop_operation_xyz
'x, y, z'
'-x, y, -z+1/2'
'-x, -y, -z'
'x, -y, z-1/2'

loop_
_atom_site_label
_atom_site_type_symbol
_atom_site_fract_x
_atom_site_fract_y
_atom_site_fract_z
_atom_site_U_iso_or_equiv
_atom_site_adp_type
_atom_site_occupancy
_atom_site_site_symmetry_order
_atom_site_calc_flag
_atom_site_refinement_flags_posn
_atom_site_refinement_flags_adp
Si1 Si 0.94298(4) 0.8351(2) 0.05962(6) 0.0357(5) Uani 1 1 d . .
C1 C 0.9251(2) -0.6247(11) -0.2336(3) 0.090(3) Uani 1 1 d . .
H1A H 0.9408 -0.6337 -0.2585 0.135 Uiso 1 1 calc R U
H1B H 0.9022 -0.7048 -0.2396 0.135 Uiso 1 1 calc R U
H1C H 0.9394 -0.6733 -0.2069 0.135 Uiso 1 1 calc R U
Si2 Si 0.75961(5) 0.8941(3) 0.19954(5) 0.0381(5) Uani 1 1 d . .
C2 C 0.88839(18) -0.3254(10) -0.2682(2) 0.064(2) Uani 1 1 d . .
H2A H 0.9023 -0.3417 -0.2945 0.096 Uiso 1 1 calc R U
H2B H 0.8827 -0.1856 -0.2641 0.096 Uiso 1 1 calc R U
H2C H 0.8647 -0.4006 -0.2716 0.096 Uiso 1 1 calc R U
Si3 Si 0.88486(4) -0.3864(2) -0.17601(6) 0.0362(5) Uani 1 1 d . .
C3 C 0.91346(17) -0.4034(10) -0.2267(2) 0.0486(17) Uani 1 1 d . .
Si4 Si 0.54856(5) -0.2682(3) 0.16137(6) 0.0484(5) Uani 1 1 d . .
C4 C 0.95017(17) -0.2739(11) -0.2204(2) 0.073(2) Uani 1 1 d . .
H4A H 0.9638 -0.2805 -0.2471 0.110 Uiso 1 1 calc R U
H4B H 0.9665 -0.3233 -0.1953 0.110 Uiso 1 1 calc R U
H4C H 0.9431 -0.1369 -0.2150 0.110 Uiso 1 1 calc R U
O5 O 0.89845(10) 0.7728(5) 0.07063(12) 0.0377(10) Uani 1 1 d . .
C5 C 0.84155(16) -0.5481(9) -0.1823(2) 0.057(2) Uani 1 1 d . .
H5A H 0.8249 -0.5035 -0.2075 0.085 Uiso 1 1 calc R U
H5B H 0.8280 -0.5403 -0.1555 0.085 Uiso 1 1 calc R U
H5C H 0.8492 -0.6848 -0.1870 0.085 Uiso 1 1 calc R U
O3 O 0.54493(11) -0.2050(7) 0.21468(13) 0.0543(12) Uani 1 1 d . .
O4 O 0.76062(11) 0.6712(6) 0.22498(14) 0.0489(12) Uani 1 1 d . .
O6 O 0.87106(10) -0.1469(5) -0.17464(12) 0.0363(10) Uani 1 1 d . .
C6 C 0.91469(16) -0.4429(9) -0.12360(19) 0.0468(17) Uani 1 1 d . .
H6A H 0.9239 -0.5789 -0.1245 0.070 Uiso 1 1 calc R U
H6B H 0.8993 -0.4270 -0.0985 0.070 Uiso 1 1 calc R U
H6C H 0.9363 -0.3523 -0.1205 0.070 Uiso 1 1 calc R U
O2 O 0.67571(12) 0.1325(7) 0.35342(14) 0.0603(13) Uani 1 1 d . .
O1 O 0.76836(11) 0.3740(6) -0.05882(13) 0.0497(12) Uani 1 1 d . .
C7 C 0.85348(16) -0.0596(8) -0.14008(19) 0.0315(14) Uani 1 1 d . .
C8 C 0.87580(16) 0.0475(8) -0.10764(19) 0.0331(14) Uani 1 1 d . .
H8 H 0.9026 0.0490 -0.1079 0.040 Uiso 1 1 calc R U
C9 C 0.85797(15) 0.1524(8) -0.07473(19) 0.0361(15) Uani 1 1 d . .
H9 H 0.8730 0.2260 -0.0534 0.043 Uiso 1 1 calc R U
C10 C 0.81827(16) 0.1494(8) -0.07320(18) 0.0307(14) Uani 1 1 d . .
C11 C 0.79685(16) 0.0396(8) -0.10534(18) 0.0330(14) Uani 1 1 d . .
H11 H 0.7701 0.0353 -0.1048 0.040 Uiso 1 1 calc R U
C12 C 0.81409(16) -0.0645(8) -0.13852(18) 0.0333(15) Uani 1 1 d . .
H12 H 0.7989 -0.1380 -0.1598 0.040 Uiso 1 1 calc R U
C14 C 0.82504(15) 0.3942(8) -0.00751(18) 0.0298(14) Uani 1 1 d . .
C15 C 0.83442(16) 0.5826(9) -0.02252(19) 0.0407(16) Uani 1 1 d . .
H15 H 0.8241 0.6255 -0.0506 0.049 Uiso 1 1 calc R U
C16 C 0.85860(16) 0.7080(8) 0.0029(2) 0.0394(16) Uani 1 1 d . .
H16 H 0.8643 0.8350 -0.0079 0.047 Uiso 1 1 calc R U
C17 C 0.87461(15) 0.6475(9) 0.04443(19) 0.0325(14) Uani 1 1 d . .
C18 C 0.86572(16) 0.4602(9) 0.05995(18) 0.0354(15) Uani 1 1 d . .
H18 H 0.8763 0.4167 0.0879 0.043 Uiso 1 1 calc R U
C19 C 0.84103(16) 0.3367(9) 0.03402(18) 0.0378(15) Uani 1 1 d . .
H19 H 0.8350 0.2105 0.0450 0.045 Uiso 1 1 calc R U
C20 C 0.96598(17) 0.6135(9) 0.0361(2) 0.060(2) Uani 1 1 d . .
H20A H 0.9523 0.5778 0.0080 0.090 Uiso 1 1 calc R U
H20B H 0.9652 0.5029 0.0567 0.090 Uiso 1 1 calc R U
H20C H 0.9924 0.6442 0.0314 0.090 Uiso 1 1 calc R U
C22 C 0.96703(17) 0.9133(10) 0.1145(2) 0.0475(17) Uani 1 1 d . .
C21 C 0.94148(17) 1.0417(9) 0.0185(2) 0.0576(19) Uani 1 1 d . .
H21A H 0.9310 0.9931 -0.0102 0.086 Uiso 1 1 calc R U
H21B H 0.9672 1.0916 0.0160 0.086 Uiso 1 1 calc R U
H21C H 0.9254 1.1483 0.0282 0.086 Uiso 1 1 calc R U
C23 C 0.94569(19) 1.0906(11) 0.1338(2) 0.081(3) Uani 1 1 d . .
H23A H 0.9450 1.2010 0.1130 0.122 Uiso 1 1 calc R U
H23B H 0.9590 1.1312 0.1618 0.122 Uiso 1 1 calc R U
H23C H 0.9197 1.0508 0.1387 0.122 Uiso 1 1 calc R U
C24 C 0.9678(2) 0.7398(13) 0.1472(2) 0.091(3) Uani 1 1 d . .
H24A H 0.9794 0.6245 0.1343 0.136 Uiso 1 1 calc R U
H24B H 0.9419 0.7078 0.1539 0.136 Uiso 1 1 calc R U
H24C H 0.9828 0.7769 0.1745 0.136 Uiso 1 1 calc R U
C25 C 1.00899(16) 0.9724(11) 0.1088(2) 0.064(2) Uani 1 1 d . .
H25A H 1.0223 0.8610 0.0966 0.096 Uiso 1 1 calc R U
H25B H 1.0216 1.0081 0.1376 0.096 Uiso 1 1 calc R U
H25C H 1.0095 1.0854 0.0889 0.096 Uiso 1 1 calc R U
C26 C 0.79851(16) 0.2513(9) -0.0358(2) 0.0396(16) Uani 1 1 d . .
C28 C 0.74787(17) 0.1516(10) 0.0143(2) 0.0462(17) Uani 1 1 d . .
H28 H 0.7374 0.0613 0.0337 0.055 Uiso 1 1 calc R U
C27 C 0.77870(16) 0.1063(10) -0.0084(2) 0.0473(18) Uani 1 1 d . .
H27 H 0.7881 -0.0249 -0.0066 0.057 Uiso 1 1 calc R U
C29 C 0.73265(17) 0.3466(11) 0.0062(2) 0.0420(17) Uani 1 1 d . .
C30 C 0.74149(17) 0.4528(10) -0.0296(2) 0.0449(18) Uani 1 1 d . .
C37 C 0.6503(2) 0.6263(13) 0.0840(3) 0.070(2) Uani 1 1 d . .
H37 H 0.6326 0.6853 0.1017 0.084 Uiso 1 1 calc R U
C36 C 0.66531(19) 0.4382(13) 0.0957(2) 0.066(2) Uani 1 1 d . .
H36 H 0.6570 0.3752 0.1210 0.080 Uiso 1 1 calc R U
C35 C 0.69264(17) 0.3375(12) 0.0709(2) 0.058(2) Uani 1 1 d . .
H35 H 0.7023 0.2111 0.0791 0.070 Uiso 1 1 calc R U
C34 C 0.70401(17) 0.4395(11) 0.0339(2) 0.0472(18) Uani 1 1 d . .
C33 C 0.68890(18) 0.6292(12) 0.0208(2) 0.0495(18) Uani 1 1 d . .
C32 C 0.6998(2) 0.7226(11) -0.0170(2) 0.063(2) Uani 1 1 d . .
H32 H 0.6894 0.8479 -0.0250 0.075 Uiso 1 1 calc R U
C31 C 0.72699(18) 0.6305(11) -0.0447(2) 0.0500(18) Uani 1 1 d . .
H31 H 0.7340 0.6895 -0.0711 0.060 Uiso 1 1 calc R U
C39 C 0.7744(2) 0.7236(11) 0.1172(2) 0.077(2) Uani 1 1 d . .
H39A H 0.7504 0.7812 0.1049 0.115 Uiso 1 1 calc R U
H39B H 0.7695 0.5940 0.1297 0.115 Uiso 1 1 calc R U
H39C H 0.7916 0.7091 0.0938 0.115 Uiso 1 1 calc R U
C38 C 0.66111(19) 0.7268(12) 0.0471(3) 0.066(2) Uani 1 1 d . .
H38 H 0.6510 0.8527 0.0393 0.079 Uiso 1 1 calc R U
C40 C 0.79262(18) 0.8600(10) 0.1535(2) 0.0508(18) Uani 1 1 d . .
C42 C 0.83159(17) 0.7721(11) 0.1726(2) 0.066(2) Uani 1 1 d . .
H42A H 0.8491 0.7658 0.1493 0.098 Uiso 1 1 calc R U
H42B H 0.8276 0.6391 0.1839 0.098 Uiso 1 1 calc R U
H42C H 0.8424 0.8563 0.1965 0.098 Uiso 1 1 calc R U
C41 C 0.8010(2) 1.0697(11) 0.1329(2) 0.088(3) Uani 1 1 d . .
H41A H 0.8173 1.0529 0.1087 0.132 Uiso 1 1 calc R U
H41B H 0.8138 1.1540 0.1556 0.132 Uiso 1 1 calc R U
H41C H 0.7771 1.1313 0.1218 0.132 Uiso 1 1 calc R U
C45 C 0.73361(16) 0.5813(8) 0.2489(2) 0.0368(15) Uani 1 1 d . .
C44 C 0.70935(16) 0.9529(9) 0.1783(2) 0.0457(17) Uani 1 1 d . .
H44A H 0.7088 1.0788 0.1625 0.068 Uiso 1 1 calc R U
H44B H 0.6934 0.9622 0.2030 0.068 Uiso 1 1 calc R U
H44C H 0.6997 0.8482 0.1582 0.068 Uiso 1 1 calc R U
C43 C 0.77761(18) 1.0872(9) 0.2406(2) 0.059(2) Uani 1 1 d . .
H43A H 0.8024 1.0469 0.2544 0.089 Uiso 1 1 calc R U
H43B H 0.7597 1.1015 0.2633 0.089 Uiso 1 1 calc R U
H43C H 0.7801 1.2135 0.2255 0.089 Uiso 1 1 calc R U
C47 C 0.71085(15) 0.4788(8) 0.31863(19) 0.0354(15) Uani 1 1 d . .
H47 H 0.7137 0.4787 0.3499 0.042 Uiso 1 1 calc R U
C46 C 0.73652(16) 0.5865(8) 0.29541(19) 0.0339(15) Uani 1 1 d . .
H46 H 0.7558 0.6627 0.3108 0.041 Uiso 1 1 calc R U
C49 C 0.67772(16) 0.3707(9) 0.25051(18) 0.0361(15) Uani 1 1 d . .
H49 H 0.6579 0.2981 0.2352 0.043 Uiso 1 1 calc R U
C48 C 0.68085(15) 0.3704(8) 0.29681(18) 0.0319(14) Uani 1 1 d . .
C53 C 0.63256(17) -0.0628(9) 0.28282(19) 0.0400(16) Uani 1 1 d . .
H53 H 0.6564 -0.1177 0.2929 0.048 Uiso 1 1 calc R U
C52 C 0.62376(16) 0.1298(9) 0.29495(18) 0.0345(15) Uani 1 1 d . .
C51 C 0.65242(18) 0.2593(10) 0.32305(19) 0.0446(17) Uani 1 1 d . .
C50 C 0.70353(17) 0.4769(8) 0.2262(2) 0.0406(16) Uani 1 1 d . .
H50 H 0.7006 0.4778 0.1950 0.049 Uiso 1 1 calc R U
C54 C 0.60684(17) -0.1758(9) 0.25612(19) 0.0419(16) Uani 1 1 d . .
H54 H 0.6131 -0.3067 0.2484 0.050 Uiso 1 1 calc R U
C57 C 0.58866(17) 0.2090(9) 0.27915(19) 0.0393(16) Uani 1 1 d . .
H57 H 0.5823 0.3396 0.2870 0.047 Uiso 1 1 calc R U
C56 C 0.56312(16) 0.0988(10) 0.25221(19) 0.0405(16) Uani 1 1 d . .
H56 H 0.5396 0.1554 0.2415 0.049 Uiso 1 1 calc R U
C55 C 0.57176(17) -0.0951(10) 0.24079(18) 0.0373(15) Uani 1 1 d . .
C63 C 0.4978(2) -0.3843(14) 0.0897(2) 0.117(4) Uani 1 1 d . .
H63A H 0.5074 -0.2806 0.0713 0.176 Uiso 1 1 calc R U
H63B H 0.4714 -0.4144 0.0795 0.176 Uiso 1 1 calc R U
H63C H 0.5133 -0.5032 0.0878 0.176 Uiso 1 1 calc R U
C62 C 0.4738(3) -0.131(2) 0.1419(3) 0.178(7) Uani 1 1 d . .
H62A H 0.4825 -0.0253 0.1232 0.267 Uiso 1 1 calc R U
H62B H 0.4749 -0.0849 0.1725 0.267 Uiso 1 1 calc R U
H62C H 0.4477 -0.1664 0.1321 0.267 Uiso 1 1 calc R U
C61 C 0.4996(2) -0.3119(17) 0.1388(2) 0.097(3) Uani 1 1 d . .
C60 C 0.4826(3) -0.4890(19) 0.1686(3) 0.180(6) Uani 1 1 d . .
H60A H 0.4939 -0.4797 0.1990 0.270 Uiso 1 1 calc R U
H60B H 0.4887 -0.6173 0.1563 0.270 Uiso 1 1 calc R U
H60C H 0.4550 -0.4752 0.1684 0.270 Uiso 1 1 calc R U
C59 C 0.5797(2) -0.4941(9) 0.1598(2) 0.081(2) Uani 1 1 d . .
H59A H 0.5779 -0.5484 0.1299 0.121 Uiso 1 1 calc R U
H59B H 0.5713 -0.5933 0.1803 0.121 Uiso 1 1 calc R U
H59C H 0.6061 -0.4577 0.1684 0.121 Uiso 1 1 calc R U
C58 C 0.5712(2) -0.0570(9) 0.1323(2) 0.064(2) Uani 1 1 d . .
H58A H 0.5952 -0.0209 0.1486 0.096 Uiso 1 1 calc R U
H58B H 0.5540 0.0568 0.1309 0.096 Uiso 1 1 calc R U
H58C H 0.5760 -0.0976 0.1024 0.096 Uiso 1 1 calc R U
C64 C 0.63272(19) 0.3968(11) 0.3523(2) 0.061(2) Uani 1 1 d . .
H64 H 0.6315 0.5314 0.3438 0.074 Uiso 1 1 calc R U
C69 C 0.6520(2) -0.2245(11) 0.4385(2) 0.070(2) Uani 1 1 d . .
H69 H 0.6614 -0.3483 0.4491 0.084 Uiso 1 1 calc R U
C70 C 0.62076(19) -0.1380(14) 0.4572(2) 0.060(2) Uani 1 1 d . .
C71 C 0.6066(2) 0.0460(12) 0.4418(2) 0.060(2) Uani 1 1 d . .
C72 C 0.5764(2) 0.1423(14) 0.4603(2) 0.077(3) Uani 1 1 d . .
H72 H 0.5677 0.2691 0.4510 0.092 Uiso 1 1 calc R U
C73 C 0.5597(2) 0.0320(12) 0.4949(2) 0.066(2) Uani 1 1 d . .
H73 H 0.5386 0.0889 0.5077 0.079 Uiso 1 1 calc R U
C74 C 0.5728(2) -0.1564(13) 0.5110(2) 0.064(2) Uani 1 1 d . .
H74 H 0.5607 -0.2207 0.5337 0.077 Uiso 1 1 calc R U
C75 C 0.6029(2) -0.2423(11) 0.4934(2) 0.063(2) Uani 1 1 d . .
H75 H 0.6123 -0.3661 0.5039 0.076 Uiso 1 1 calc R U
C68 C 0.67069(18) -0.1231(12) 0.4022(2) 0.058(2) Uani 1 1 d . .
H68 H 0.6922 -0.1772 0.3898 0.069 Uiso 1 1 calc R U
C67 C 0.6551(2) 0.0499(10) 0.3882(2) 0.056(2) Uani 1 1 d . .
C66 C 0.62614(17) 0.1531(12) 0.4049(2) 0.049(2) Uani 1 1 d . .
C65 C 0.6161(2) 0.3475(11) 0.3906(3) 0.073(3) Uani 1 1 d . .
H65 H 0.6000 0.4327 0.4054 0.087 Uiso 1 1 calc R U

loop_
_atom_site_aniso_label
_atom_site_aniso_U_11
_atom_site_aniso_U_22
_atom_site_aniso_U_33
_atom_site_aniso_U_23
_atom_site_aniso_U_13
_atom_site_aniso_U_12
Si1 0.0286(9) 0.0370(10) 0.0424(10) -0.0098(9) 0.0093(8) -0.0039(8)
C1 0.097(6) 0.086(6) 0.086(6) -0.039(5) 0.002(5) 0.044(5)
Si2 0.0411(10) 0.0432(11) 0.0300(10) 0.0049(8) 0.0029(8) 0.0012(9)
C2 0.058(5) 0.091(6) 0.045(4) -0.007(4) 0.012(4) -0.007(4)
Si3 0.0312(9) 0.0366(11) 0.0407(10) -0.0010(9) 0.0010(8) -0.0026(8)
C3 0.042(4) 0.065(5) 0.038(4) -0.014(4) -0.001(3) 0.006(4)
Si4 0.0508(12) 0.0576(13) 0.0368(11) -0.0051(10) 0.0032(9) -0.0065(10)
C4 0.036(4) 0.126(7) 0.059(5) -0.013(5) 0.017(4) -0.020(4)
O5 0.028(2) 0.049(3) 0.037(2) -0.020(2) 0.0090(19) -0.012(2)
C5 0.046(4) 0.048(4) 0.073(5) 0.024(4) -0.019(4) -0.012(3)
O3 0.045(3) 0.084(3) 0.034(2) -0.016(2) 0.003(2) -0.022(2)
O4 0.035(2) 0.052(3) 0.062(3) 0.027(2) 0.016(2) 0.005(2)
O6 0.043(2) 0.033(2) 0.036(2) -0.0001(19) 0.016(2) 0.003(2)
C6 0.040(4) 0.041(4) 0.059(4) 0.006(3) -0.002(3) -0.002(3)
O2 0.053(3) 0.088(4) 0.041(3) 0.012(3) 0.009(2) -0.023(3)
O1 0.041(3) 0.066(3) 0.043(3) -0.013(2) 0.002(2) 0.003(2)
C7 0.031(3) 0.034(4) 0.030(3) 0.014(3) 0.007(3) 0.003(3)
C8 0.028(3) 0.038(4) 0.034(4) 0.009(3) 0.005(3) -0.004(3)
C9 0.030(3) 0.043(4) 0.034(4) -0.001(3) -0.001(3) -0.008(3)
C10 0.031(3) 0.033(3) 0.029(3) -0.006(3) 0.005(3) -0.008(3)
C11 0.025(3) 0.039(4) 0.035(4) -0.002(3) 0.001(3) -0.006(3)
C12 0.036(4) 0.036(4) 0.028(3) -0.003(3) 0.002(3) -0.007(3)
C14 0.028(3) 0.034(4) 0.029(3) -0.006(3) 0.010(3) -0.005(3)
C15 0.038(4) 0.052(4) 0.030(4) 0.004(3) -0.009(3) 0.003(3)
C16 0.042(4) 0.029(4) 0.046(4) 0.004(3) 0.003(3) -0.008(3)
C17 0.024(3) 0.043(4) 0.031(3) -0.010(3) 0.007(3) -0.007(3)
C18 0.034(3) 0.055(4) 0.018(3) 0.002(3) 0.002(3) -0.011(3)
C19 0.043(4) 0.042(4) 0.029(3) 0.001(3) 0.005(3) -0.008(3)
C20 0.043(4) 0.053(4) 0.089(5) -0.023(4) 0.030(4) -0.004(4)
C22 0.034(4) 0.066(5) 0.042(4) -0.005(4) 0.003(3) -0.013(4)
C21 0.042(4) 0.063(5) 0.067(5) 0.006(4) 0.004(4) -0.012(4)
C23 0.052(5) 0.112(7) 0.078(6) -0.061(5) -0.002(4) -0.002(5)
C24 0.062(5) 0.150(8) 0.059(5) 0.026(6) -0.007(4) -0.038(5)
C25 0.035(4) 0.092(6) 0.064(5) -0.007(4) -0.004(4) -0.021(4)
C26 0.032(3) 0.042(4) 0.043(4) -0.004(3) -0.010(3) 0.006(3)
C28 0.037(4) 0.051(5) 0.047(4) -0.011(4) -0.018(3) -0.006(4)
C27 0.031(3) 0.061(5) 0.052(4) -0.041(4) 0.016(3) -0.015(3)
C29 0.037(4) 0.061(5) 0.027(4) -0.005(4) -0.003(3) -0.020(4)
C30 0.030(4) 0.032(4) 0.069(5) -0.020(4) -0.018(4) 0.004(3)
C37 0.051(5) 0.107(7) 0.051(5) -0.036(5) -0.002(4) 0.026(5)
C36 0.039(4) 0.109(7) 0.052(5) -0.031(5) 0.005(4) 0.002(5)
C35 0.039(4) 0.104(6) 0.031(4) -0.012(4) -0.002(3) -0.020(4)
C34 0.034(4) 0.062(5) 0.044(4) -0.025(4) -0.013(3) 0.000(4)
C33 0.042(4) 0.074(5) 0.032(4) -0.019(4) -0.006(3) -0.023(4)
C32 0.058(5) 0.060(5) 0.064(5) -0.002(4) -0.033(4) 0.000(4)
C31 0.042(4) 0.064(5) 0.040(4) 0.005(4) -0.016(3) -0.010(4)
C39 0.063(5) 0.116(7) 0.051(5) -0.034(5) 0.005(4) -0.003(5)
C38 0.053(5) 0.092(6) 0.051(5) -0.044(5) -0.007(4) 0.014(4)
C40 0.054(4) 0.061(5) 0.037(4) 0.001(4) -0.002(3) -0.003(4)
C42 0.042(4) 0.097(6) 0.060(5) 0.005(4) 0.011(4) 0.010(4)
C41 0.091(6) 0.113(7) 0.060(5) 0.035(5) 0.008(5) -0.028(5)
C45 0.031(3) 0.033(4) 0.049(4) 0.015(3) 0.014(3) 0.006(3)
C44 0.047(4) 0.046(4) 0.043(4) -0.003(3) -0.002(3) 0.000(3)
C43 0.052(4) 0.062(5) 0.061(5) -0.018(4) -0.017(4) 0.009(4)
C47 0.031(3) 0.044(4) 0.031(3) -0.002(3) 0.002(3) -0.007(3)
C46 0.028(3) 0.034(4) 0.040(4) 0.001(3) 0.001(3) 0.001(3)
C49 0.032(3) 0.043(4) 0.033(4) -0.004(3) 0.005(3) -0.002(3)
C48 0.033(3) 0.033(4) 0.031(3) 0.002(3) 0.010(3) 0.000(3)
C53 0.030(3) 0.050(4) 0.039(4) 0.003(3) -0.001(3) 0.005(3)
C52 0.030(3) 0.049(4) 0.024(3) 0.001(3) 0.005(3) -0.010(3)
C51 0.050(4) 0.059(4) 0.024(3) 0.006(3) -0.001(3) -0.016(4)
C50 0.045(4) 0.042(4) 0.036(4) 0.004(3) 0.012(3) 0.004(3)
C54 0.046(4) 0.037(4) 0.043(4) -0.001(3) 0.005(3) 0.003(3)
C57 0.043(4) 0.036(4) 0.039(4) -0.004(3) 0.008(3) 0.001(3)
C56 0.026(3) 0.057(5) 0.039(4) 0.004(3) 0.003(3) 0.003(3)
C55 0.038(4) 0.049(4) 0.025(3) -0.008(3) 0.000(3) -0.006(4)
C63 0.096(7) 0.219(11) 0.035(5) -0.010(6) -0.008(4) -0.064(7)
C62 0.083(7) 0.358(19) 0.086(8) -0.045(10) -0.034(6) 0.105(10)
C61 0.072(6) 0.186(10) 0.033(4) -0.006(6) 0.001(4) -0.049(6)
C60 0.127(9) 0.328(17) 0.084(7) 0.021(9) -0.003(7) -0.166(11)
C59 0.125(7) 0.050(5) 0.071(5) 0.011(4) 0.029(5) 0.013(5)
C58 0.087(5) 0.053(5) 0.055(5) -0.003(4) 0.020(4) -0.018(4)
C64 0.073(5) 0.094(6) 0.019(3) -0.013(4) 0.020(3) -0.056(5)
C69 0.083(6) 0.065(5) 0.058(5) 0.008(4) -0.024(5) -0.008(5)
C70 0.033(4) 0.113(7) 0.035(4) -0.039(5) 0.010(3) -0.021(5)
C71 0.076(6) 0.059(5) 0.042(5) 0.012(4) -0.027(4) -0.032(5)
C72 0.043(4) 0.146(8) 0.044(5) -0.051(5) 0.016(4) -0.019(5)
C73 0.071(5) 0.095(6) 0.034(4) -0.006(4) 0.021(4) -0.024(5)
C74 0.056(5) 0.102(7) 0.034(4) 0.000(4) 0.015(4) -0.018(5)
C75 0.065(5) 0.086(6) 0.038(4) -0.004(4) -0.005(4) -0.034(5)
C68 0.043(4) 0.080(6) 0.048(5) -0.013(4) -0.005(4) 0.013(4)
C67 0.090(6) 0.033(4) 0.038(4) 0.001(3) -0.031(4) -0.012(4)
C66 0.031(4) 0.086(6) 0.032(4) -0.045(4) 0.007(3) -0.015(4)
C65 0.083(6) 0.054(5) 0.070(6) 0.003(4) -0.058(5) -0.013(5)

loop_
_atom_type_symbol
_atom_type_description
_atom_type_scat_dispersion_real
_atom_type_scat_dispersion_imag
_atom_type_scat_source
C C 0.0033 0.0016 'International Tables Vol C Tables 4.2.6.8 and 6.1.1.4'
Si Si 0.0817 0.0704 'International Tables Vol C Tables 4.2.6.8 and 6.1.1.4'
O O 0.0106 0.0060 'International Tables Vol C Tables 4.2.6.8 and 6.1.1.4'
H H 0.0000 0.0000 'International Tables Vol C Tables 4.2.6.8 and 6.1.1.4'

loop_
_geom_angle_atom_site_label_1
_geom_angle_atom_site_label_2
_geom_angle_atom_site_label_3
_geom_angle
O5 Si1 C20 108.3(2)
O5 Si1 C21 110.0(2)
C20 Si1 C21 109.4(3)
O5 Si1 C22 104.8(2)
C20 Si1 C22 112.6(3)
C21 Si1 C22 111.6(3)
C3 C1 H1A 109.5
C3 C1 H1B 109.5
H1A C1 H1B 109.5
C3 C1 H1C 109.5
H1A C1 H1C 109.5
H1B C1 H1C 109.5
O4 Si2 C44 109.3(2)
O4 Si2 C43 108.7(3)
C44 Si2 C43 109.9(3)
O4 Si2 C40 103.6(3)
C44 Si2 C40 112.8(3)
C43 Si2 C40 112.2(3)
C3 C2 H2A 109.5
C3 C2 H2B 109.5
H2A C2 H2B 109.5
C3 C2 H2C 109.5
H2A C2 H2C 109.5
H2B C2 H2C 109.5
O6 Si3 C5 109.1(2)
O6 Si3 C6 108.5(2)
C5 Si3 C6 111.3(3)
O6 Si3 C3 104.4(2)
C5 Si3 C3 111.2(3)
C6 Si3 C3 112.1(3)
C4 C3 C1 109.2(6)
C4 C3 C2 108.5(6)
C1 C3 C2 110.4(5)
C4 C3 Si3 110.8(4)
C1 C3 Si3 109.0(5)
C2 C3 Si3 109.1(4)
O3 Si4 C61 104.9(3)
O3 Si4 C59 108.6(3)
C61 Si4 C59 113.2(4)
O3 Si4 C58 108.9(3)
C61 Si4 C58 111.6(4)
C59 Si4 C58 109.4(3)
C3 C4 H4A 109.5
C3 C4 H4B 109.5
H4A C4 H4B 109.5
C3 C4 H4C 109.5
H4A C4 H4C 109.5
H4B C4 H4C 109.5
C17 O5 Si1 124.5(3)
Si3 C5 H5A 109.5
Si3 C5 H5B 109.5
H5A C5 H5B 109.5
Si3 C5 H5C 109.5
H5A C5 H5C 109.5
H5B C5 H5C 109.5
C55 O3 Si4 125.3(4)
C45 O4 Si2 129.8(3)
C7 O6 Si3 124.8(3)
Si3 C6 H6A 109.5
Si3 C6 H6B 109.5
H6A C6 H6B 109.5
Si3 C6 H6C 109.5
H6A C6 H6C 109.5
H6B C6 H6C 109.5
C67 O2 C51 113.5(5)
C30 O1 C26 113.4(5)
O6 C7 C12 121.4(5)
O6 C7 C8 119.2(5)
C12 C7 C8 119.3(5)
C7 C8 C9 119.8(5)
C7 C8 H8 120.1
C9 C8 H8 120.1
C10 C9 C8 121.1(5)
C10 C9 H9 119.4
C8 C9 H9 119.4
C11 C10 C9 117.9(5)
C11 C10 C26 120.0(5)
C9 C10 C26 121.9(5)
C10 C11 C12 121.7(5)
C10 C11 H11 119.2
C12 C11 H11 119.2
C7 C12 C11 120.1(5)
C7 C12 H12 119.9
C11 C12 H12 119.9
C19 C14 C15 117.3(5)
C19 C14 C26 120.5(5)
C15 C14 C26 122.1(5)
C16 C15 C14 121.5(5)
C16 C15 H15 119.2
C14 C15 H15 119.2
C15 C16 C17 120.4(5)
C15 C16 H16 119.8
C17 C16 H16 119.8
C18 C17 O5 120.0(5)
C18 C17 C16 118.9(5)
O5 C17 C16 121.1(5)
C17 C18 C19 119.8(5)
C17 C18 H18 120.1
C19 C18 H18 120.1
C14 C19 C18 122.0(5)
C14 C19 H19 119.0
C18 C19 H19 119.0
Si1 C20 H20A 109.5
Si1 C20 H20B 109.5
H20A C20 H20B 109.5
Si1 C20 H20C 109.5
H20A C20 H20C 109.5
H20B C20 H20C 109.5
C24 C22 C25 107.4(5)
C24 C22 C23 109.1(6)
C25 C22 C23 109.7(5)
C24 C22 Si1 110.0(5)
C25 C22 Si1 109.9(4)
C23 C22 Si1 110.7(4)
Si1 C21 H21A 109.5
Si1 C21 H21B 109.5
H21A C21 H21B 109.5
Si1 C21 H21C 109.5
H21A C21 H21C 109.5
H21B C21 H21C 109.5
C22 C23 H23A 109.5
C22 C23 H23B 109.5
H23A C23 H23B 109.5
C22 C23 H23C 109.5
H23A C23 H23C 109.5
H23B C23 H23C 109.5
C22 C24 H24A 109.5
C22 C24 H24B 109.5
H24A C24 H24B 109.5
C22 C24 H24C 109.5
H24A C24 H24C 109.5
H24B C24 H24C 109.5
C22 C25 H25A 109.5
C22 C25 H25B 109.5
H25A C25 H25B 109.5
C22 C25 H25C 109.5
H25A C25 H25C 109.5
H25B C25 H25C 109.5
O1 C26 C27 106.3(5)
O1 C26 C10 104.7(4)
C27 C26 C10 112.1(5)
O1 C26 C14 106.9(5)
C27 C26 C14 112.7(5)
C10 C26 C14 113.4(5)
C27 C28 C29 114.9(7)
C27 C28 H28 122.5
C29 C28 H28 122.5
C28 C27 C26 124.0(6)
C28 C27 H27 118.0
C26 C27 H27 118.0
C30 C29 C28 120.9(6)
C30 C29 C34 115.8(7)
C28 C29 C34 123.2(6)
C29 C30 C31 128.8(7)
C29 C30 O1 119.9(6)
C31 C30 O1 111.2(7)
C38 C37 C36 121.5(7)
C38 C37 H37 119.2
C36 C37 H37 119.2
C37 C36 C35 123.2(7)
C37 C36 H36 118.4
C35 C36 H36 118.4
C34 C35 C36 115.6(7)
C34 C35 H35 122.2
C36 C35 H35 122.2
C35 C34 C33 122.5(6)
C35 C34 C29 119.4(7)
C33 C34 C29 118.0(7)
C32 C33 C34 121.0(7)
C32 C33 C38 119.1(8)
C34 C33 C38 120.0(7)
C33 C32 C31 121.3(7)
C33 C32 H32 119.4
C31 C32 H32 119.4
C30 C31 C32 115.1(6)
C30 C31 H31 122.5
C32 C31 H31 122.5
C40 C39 H39A 109.5
C40 C39 H39B 109.5
H39A C39 H39B 109.5
C40 C39 H39C 109.5
H39A C39 H39C 109.5
H39B C39 H39C 109.5
C37 C38 C33 117.2(7)
C37 C38 H38 121.4
C33 C38 H38 121.4
C39 C40 C42 110.0(6)
C39 C40 C41 109.4(6)
C42 C40 C41 107.4(6)
C39 C40 Si2 110.8(4)
C42 C40 Si2 110.1(4)
C41 C40 Si2 109.0(5)
C40 C42 H42A 109.5
C40 C42 H42B 109.5
H42A C42 H42B 109.5
C40 C42 H42C 109.5
H42A C42 H42C 109.5
H42B C42 H42C 109.5
C40 C41 H41A 109.5
C40 C41 H41B 109.5
H41A C41 H41B 109.5
C40 C41 H41C 109.5
H41A C41 H41C 109.5
H41B C41 H41C 109.5
O4 C45 C50 119.2(6)
O4 C45 C46 121.2(6)
C50 C45 C46 119.6(5)
Si2 C44 H44A 109.5
Si2 C44 H44B 109.5
H44A C44 H44B 109.5
Si2 C44 H44C 109.5
H44A C44 H44C 109.5
H44B C44 H44C 109.5
Si2 C43 H43A 109.5
Si2 C43 H43B 109.5
H43A C43 H43B 109.5
Si2 C43 H43C 109.5
H43A C43 H43C 109.5
H43B C43 H43C 109.5
C46 C47 C48 121.8(5)
C46 C47 H47 119.1
C48 C47 H47 119.1
C47 C46 C45 119.7(5)
C47 C46 H46 120.1
C45 C46 H46 120.1
C48 C49 C50 121.5(6)
C48 C49 H49 119.3
C50 C49 H49 119.3
C49 C48 C47 117.9(5)
C49 C48 C51 121.5(5)
C47 C48 C51 120.7(5)
C52 C53 C54 121.1(5)
C52 C53 H53 119.4
C54 C53 H53 119.4
C53 C52 C57 118.5(5)
C53 C52 C51 121.8(6)
C57 C52 C51 119.7(6)
O2 C51 C64 104.6(5)
O2 C51 C48 105.0(5)
C64 C51 C48 111.1(5)
O2 C51 C52 109.0(5)
C64 C51 C52 111.5(5)
C48 C51 C52 114.8(5)
C45 C50 C49 119.5(6)
C45 C50 H50 120.3
C49 C50 H50 120.3
C53 C54 C55 119.8(6)
C53 C54 H54 120.1
C55 C54 H54 120.1
C56 C57 C52 120.9(6)
C56 C57 H57 119.6
C52 C57 H57 119.6
C57 C56 C55 120.5(6)
C57 C56 H56 119.7
C55 C56 H56 119.7
C56 C55 C54 119.3(6)
C56 C55 O3 119.3(5)
C54 C55 O3 121.5(6)
C61 C63 H63A 109.5
C61 C63 H63B 109.5
H63A C63 H63B 109.5
C61 C63 H63C 109.5
H63A C63 H63C 109.5
H63B C63 H63C 109.5
C61 C62 H62A 109.5
C61 C62 H62B 109.5
H62A C62 H62B 109.5
C61 C62 H62C 109.5
H62A C62 H62C 109.5
H62B C62 H62C 109.5
C62 C61 C63 109.2(8)
C62 C61 C60 107.8(8)
C63 C61 C60 108.0(8)
C62 C61 Si4 113.2(7)
C63 C61 Si4 111.8(6)
C60 C61 Si4 106.7(6)
C61 C60 H60A 109.5
C61 C60 H60B 109.5
H60A C60 H60B 109.5
C61 C60 H60C 109.5
H60A C60 H60C 109.5
H60B C60 H60C 109.5
Si4 C59 H59A 109.5
Si4 C59 H59B 109.5
H59A C59 H59B 109.5
Si4 C59 H59C 109.5
H59A C59 H59C 109.5
H59B C59 H59C 109.5
Si4 C58 H58A 109.5
Si4 C58 H58B 109.5
H58A C58 H58B 109.5
Si4 C58 H58C 109.5
H58A C58 H58C 109.5
H58B C58 H58C 109.5
C65 C64 C51 126.8(7)
C65 C64 H64 116.6
C51 C64 H64 116.6
C70 C69 C68 120.8(7)
C70 C69 H69 119.6
C68 C69 H69 119.6
C71 C70 C69 120.1(8)
C71 C70 C75 120.3(7)
C69 C70 C75 119.6(9)
C72 C71 C70 122.4(7)
C72 C71 C66 118.1(7)
C70 C71 C66 119.4(8)
C71 C72 C73 114.7(8)
C71 C72 H72 122.6
C73 C72 H72 122.6
C74 C73 C72 124.4(7)
C74 C73 H73 117.8
C72 C73 H73 117.8
C75 C74 C73 119.3(7)
C75 C74 H74 120.3
C73 C74 H74 120.3
C74 C75 C70 118.7(8)
C74 C75 H75 120.7
C70 C75 H75 120.7
C67 C68 C69 116.0(7)
C67 C68 H68 122.0
C69 C68 H68 122.0
C68 C67 C66 128.7(8)
C68 C67 O2 110.5(7)
C66 C67 O2 120.6(6)
C67 C66 C65 122.4(7)
C67 C66 C71 114.8(8)
C65 C66 C71 122.8(7)
C64 C65 C66 111.5(8)
C64 C65 H65 124.2
C66 C65 H65 124.2

loop_
_geom_bond_atom_site_label_1
_geom_bond_atom_site_label_2
_geom_bond_distance
Si1 O5 1.656(4)
Si1 C20 1.840(6)
Si1 C21 1.841(6)
Si1 C22 1.851(6)
C1 C3 1.543(8)
C1 H1A 0.9600
C1 H1B 0.9600
C1 H1C 0.9600
Si2 O4 1.664(4)
Si2 C44 1.847(6)
Si2 C43 1.849(6)
Si2 C40 1.872(6)
C2 C3 1.544(8)
C2 H2A 0.9600
C2 H2B 0.9600
C2 H2C 0.9600
Si3 O6 1.663(4)
Si3 C5 1.843(6)
Si3 C6 1.844(6)
Si3 C3 1.877(6)
C3 C4 1.535(8)
Si4 O3 1.661(4)
Si4 C61 1.799(8)
Si4 C59 1.852(7)
Si4 C58 1.857(6)
C4 H4A 0.9600
C4 H4B 0.9600
C4 H4C 0.9600
O5 C17 1.372(6)
C5 H5A 0.9600
C5 H5B 0.9600
C5 H5C 0.9600
O3 C55 1.374(6)
O4 C45 1.360(6)
O6 C7 1.369(6)
C6 H6A 0.9600
C6 H6B 0.9600
C6 H6C 0.9600
O2 C67 1.419(8)
O2 C51 1.437(7)
O1 C30 1.425(7)
O1 C26 1.453(6)
C7 C12 1.370(7)
C7 C8 1.386(7)
C8 C9 1.390(7)
C8 H8 0.9300
C9 C10 1.381(7)
C9 H9 0.9300
C10 C11 1.375(7)
C10 C26 1.515(7)
C11 C12 1.383(7)
C11 H11 0.9300
C12 H12 0.9300
C14 C19 1.371(7)
C14 C15 1.377(7)
C14 C26 1.529(7)
C15 C16 1.369(7)
C15 H15 0.9300
C16 C17 1.376(7)
C16 H16 0.9300
C17 C18 1.372(7)
C18 C19 1.378(7)
C18 H18 0.9300
C19 H19 0.9300
C20 H20A 0.9600
C20 H20B 0.9600
C20 H20C 0.9600
C22 C24 1.511(9)
C22 C25 1.528(8)
C22 C23 1.529(8)
C21 H21A 0.9600
C21 H21B 0.9600
C21 H21C 0.9600
C23 H23A 0.9600
C23 H23B 0.9600
C23 H23C 0.9600
C24 H24A 0.9600
C24 H24B 0.9600
C24 H24C 0.9600
C25 H25A 0.9600
C25 H25B 0.9600
C25 H25C 0.9600
C26 C27 1.470(8)
C28 C27 1.344(7)
C28 C29 1.412(8)
C28 H28 0.9300
C27 H27 0.9300
C29 C30 1.339(8)
C29 C34 1.477(8)
C30 C31 1.347(8)
C37 C38 1.365(9)
C37 C36 1.387(9)
C37 H37 0.9300
C36 C35 1.415(9)
C36 H36 0.9300
C35 C34 1.381(8)
C35 H35 0.9300
C34 C33 1.409(9)
C33 C32 1.367(9)
C33 C38 1.445(9)
C32 C31 1.440(9)
C32 H32 0.9300
C31 H31 0.9300
C39 C40 1.513(8)
C39 H39A 0.9600
C39 H39B 0.9600
C39 H39C 0.9600
C38 H38 0.9300
C40 C42 1.538(8)
C40 C41 1.561(9)
C42 H42A 0.9600
C42 H42B 0.9600
C42 H42C 0.9600
C41 H41A 0.9600
C41 H41B 0.9600
C41 H41C 0.9600
C45 C50 1.383(7)
C45 C46 1.386(7)
C44 H44A 0.9600
C44 H44B 0.9600
C44 H44C 0.9600
C43 H43A 0.9600
C43 H43B 0.9600
C43 H43C 0.9600
C47 C46 1.373(7)
C47 C48 1.384(7)
C47 H47 0.9300
C46 H46 0.9300
C49 C48 1.378(7)
C49 C50 1.389(7)
C49 H49 0.9300
C48 C51 1.501(7)
C53 C52 1.371(7)
C53 C54 1.371(7)
C53 H53 0.9300
C52 C57 1.374(7)
C52 C51 1.516(8)
C51 C64 1.471(8)
C50 H50 0.9300
C54 C55 1.373(7)
C54 H54 0.9300
C57 C56 1.361(7)
C57 H57 0.9300
C56 C55 1.372(8)
C56 H56 0.9300
C63 C61 1.540(10)
C63 H63A 0.9600
C63 H63B 0.9600
C63 H63C 0.9600
C62 C61 1.506(13)
C62 H62A 0.9600
C62 H62B 0.9600
C62 H62C 0.9600
C61 C60 1.614(12)
C60 H60A 0.9600
C60 H60B 0.9600
C60 H60C 0.9600
C59 H59A 0.9600
C59 H59B 0.9600
C59 H59C 0.9600
C58 H58A 0.9600
C58 H58B 0.9600
C58 H58C 0.9600
C64 C65 1.360(9)
C64 H64 0.9300
C69 C70 1.383(9)
C69 C68 1.469(9)
C69 H69 0.9300
C70 C71 1.382(9)
C70 C75 1.462(9)
C71 C72 1.381(10)
C71 C66 1.516(9)
C72 C73 1.428(9)
C72 H72 0.9300
C73 C74 1.403(9)
C73 H73 0.9300
C74 C75 1.333(9)
C74 H74 0.9300
C75 H75 0.9300
C68 C67 1.324(8)
C68 H68 0.9300
C67 C66 1.343(9)
C66 C65 1.396(9)
C65 H65 0.9300

loop_
_geom_torsion_atom_site_label_1
_geom_torsion_atom_site_label_2
_geom_torsion_atom_site_label_3
_geom_torsion_atom_site_label_4
_geom_torsion
O6 Si3 C3 C4 64.5(5)
C5 Si3 C3 C4 -178.0(4)
C6 Si3 C3 C4 -52.7(5)
O6 Si3 C3 C1 -175.4(4)
C5 Si3 C3 C1 -57.9(5)
C6 Si3 C3 C1 67.4(5)
O6 Si3 C3 C2 -54.9(5)
C5 Si3 C3 C2 62.6(5)
C6 Si3 C3 C2 -172.1(4)
C20 Si1 O5 C17 -37.4(5)
C21 Si1 O5 C17 82.2(5)
C22 Si1 O5 C17 -157.7(5)
C61 Si4 O3 C55 -156.7(6)
C59 Si4 O3 C55 82.0(6)
C58 Si4 O3 C55 -37.1(6)
C44 Si2 O4 C45 -33.0(6)
C43 Si2 O4 C45 86.9(6)
C40 Si2 O4 C45 -153.6(5)
C5 Si3 O6 C7 69.6(5)
C6 Si3 O6 C7 -51.8(5)
C3 Si3 O6 C7 -171.5(4)
Si3 O6 C7 C12 -87.6(6)
Si3 O6 C7 C8 96.8(5)
O6 C7 C8 C9 174.1(5)
C12 C7 C8 C9 -1.7(8)
C7 C8 C9 C10 1.2(8)
C8 C9 C10 C11 -0.2(8)
C8 C9 C10 C26 175.9(5)
C9 C10 C11 C12 -0.3(8)
C26 C10 C11 C12 -176.4(5)
O6 C7 C12 C11 -174.4(5)
C8 C7 C12 C11 1.2(8)
C10 C11 C12 C7 -0.2(8)
C19 C14 C15 C16 -0.2(8)
C26 C14 C15 C16 -179.2(5)
C14 C15 C16 C17 0.6(9)
Si1 O5 C17 C18 110.4(5)
Si1 O5 C17 C16 -71.0(6)
C15 C16 C17 C18 -0.4(8)
C15 C16 C17 O5 -179.0(5)
O5 C17 C18 C19 178.4(5)
C16 C17 C18 C19 -0.2(8)
C15 C14 C19 C18 -0.4(8)
C26 C14 C19 C18 178.5(5)
C17 C18 C19 C14 0.6(9)
O5 Si1 C22 C24 61.2(5)
C20 Si1 C22 C24 -56.3(5)
C21 Si1 C22 C24 -179.8(5)
O5 Si1 C22 C25 179.2(4)
C20 Si1 C22 C25 61.7(5)
C21 Si1 C22 C25 -61.7(5)
O5 Si1 C22 C23 -59.5(5)
C20 Si1 C22 C23 -177.0(5)
C21 Si1 C22 C23 59.5(5)
C30 O1 C26 C27 49.7(6)
C30 O1 C26 C10 168.6(4)
C30 O1 C26 C14 -70.8(6)
C11 C10 C26 O1 -54.5(7)
C9 C10 C26 O1 129.5(5)
C11 C10 C26 C27 60.3(7)
C9 C10 C26 C27 -115.6(6)
C11 C10 C26 C14 -170.6(5)
C9 C10 C26 C14 13.4(8)
C19 C14 C26 O1 143.1(5)
C15 C14 C26 O1 -38.0(7)
C19 C14 C26 C27 26.6(7)
C15 C14 C26 C27 -154.5(5)
C19 C14 C26 C10 -102.1(6)
C15 C14 C26 C10 76.8(7)
C29 C28 C27 C26 6.5(8)
O1 C26 C27 C28 -39.3(7)
C10 C26 C27 C28 -153.2(5)
C14 C26 C27 C28 77.4(7)
C27 C28 C29 C30 17.3(8)
C27 C28 C29 C34 -167.8(5)
C28 C29 C30 C31 173.1(6)
C34 C29 C30 C31 -2.1(9)
C28 C29 C30 O1 -3.7(8)
C34 C29 C30 O1 -179.0(4)
C26 O1 C30 C29 -32.6(7)
C26 O1 C30 C31 150.0(5)
C38 C37 C36 C35 0.4(10)
C37 C36 C35 C34 0.4(9)
C36 C35 C34 C33 -1.4(8)
C36 C35 C34 C29 179.6(5)
C30 C29 C34 C35 178.5(5)
C28 C29 C34 C35 3.4(8)
C30 C29 C34 C33 -0.5(8)
C28 C29 C34 C33 -175.7(5)
C35 C34 C33 C32 -177.6(5)
C29 C34 C33 C32 1.4(8)
C35 C34 C33 C38 1.6(9)
C29 C34 C33 C38 -179.4(5)
C34 C33 C32 C31 0.1(9)
C38 C33 C32 C31 -179.2(5)
C29 C30 C31 C32 3.6(9)
O1 C30 C31 C32 -179.4(5)
C33 C32 C31 C30 -2.4(8)
C36 C37 C38 C33 -0.2(10)
C32 C33 C38 C37 178.5(6)
C34 C33 C38 C37 -0.7(9)
O4 Si2 C40 C39 70.9(5)
C44 Si2 C40 C39 -47.2(6)
C43 Si2 C40 C39 -171.9(5)
O4 Si2 C40 C42 -51.0(5)
C44 Si2 C40 C42 -169.1(4)
C43 Si2 C40 C42 66.1(5)
O4 Si2 C40 C41 -168.6(4)
C44 Si2 C40 C41 73.3(5)
C43 Si2 C40 C41 -51.5(5)
Si2 O4 C45 C50 83.5(7)
Si2 O4 C45 C46 -98.9(6)
C48 C47 C46 C45 -2.7(8)
O4 C45 C46 C47 -174.0(5)
C50 C45 C46 C47 3.7(8)
C50 C49 C48 C47 -0.4(8)
C50 C49 C48 C51 178.6(5)
C46 C47 C48 C49 1.0(8)
C46 C47 C48 C51 -178.0(5)
C54 C53 C52 C57 -1.0(8)
C54 C53 C52 C51 -177.8(5)
C67 O2 C51 C64 49.0(6)
C67 O2 C51 C48 166.1(5)
C67 O2 C51 C52 -70.4(6)
C49 C48 C51 O2 126.8(5)
C47 C48 C51 O2 -54.2(7)
C49 C48 C51 C64 -120.6(6)
C47 C48 C51 C64 58.4(7)
C49 C48 C51 C52 7.1(8)
C47 C48 C51 C52 -173.9(5)
C53 C52 C51 O2 -32.5(7)
C57 C52 C51 O2 150.8(5)
C53 C52 C51 C64 -147.6(6)
C57 C52 C51 C64 35.7(8)
C53 C52 C51 C48 84.9(7)
C57 C52 C51 C48 -91.8(7)
O4 C45 C50 C49 174.6(5)
C46 C45 C50 C49 -3.1(8)
C48 C49 C50 C45 1.4(9)
C52 C53 C54 C55 0.6(9)
C53 C52 C57 C56 0.3(8)
C51 C52 C57 C56 177.1(5)
C52 C57 C56 C55 0.9(9)
C57 C56 C55 C54 -1.3(9)
C57 C56 C55 O3 178.0(5)
C53 C54 C55 C56 0.5(9)
C53 C54 C55 O3 -178.7(5)
Si4 O3 C55 C56 108.7(6)
Si4 O3 C55 C54 -72.1(7)
O3 Si4 C61 C62 59.3(7)
C59 Si4 C61 C62 177.5(6)
C58 Si4 C61 C62 -58.5(7)
O3 Si4 C61 C63 -176.8(6)
C59 Si4 C61 C63 -58.6(8)
C58 Si4 C61 C63 65.4(8)
O3 Si4 C61 C60 -59.0(7)
C59 Si4 C61 C60 59.2(7)
C58 Si4 C61 C60 -176.8(6)
O2 C51 C64 C65 -42.9(8)
C48 C51 C64 C65 -155.7(6)
C52 C51 C64 C65 74.8(8)
C68 C69 C70 C71 0.0(10)
C68 C69 C70 C75 -179.8(5)
C69 C70 C71 C72 -177.6(6)
C75 C70 C71 C72 2.3(9)
C69 C70 C71 C66 -1.0(9)
C75 C70 C71 C66 178.8(5)
C70 C71 C72 C73 -3.2(9)
C66 C71 C72 C73 -179.8(5)
C71 C72 C73 C74 2.2(10)
C72 C73 C74 C75 -0.1(11)
C73 C74 C75 C70 -1.1(10)
C71 C70 C75 C74 0.0(9)
C69 C70 C75 C74 179.9(6)
C70 C69 C68 C67 -1.8(9)
C69 C68 C67 C66 5.3(10)
C69 C68 C67 O2 179.8(5)
C51 O2 C67 C68 152.6(5)
C51 O2 C67 C66 -32.3(8)
C68 C67 C66 C65 171.0(6)
O2 C67 C66 C65 -3.0(9)
C68 C67 C66 C71 -6.2(9)
O2 C67 C66 C71 179.8(5)
C72 C71 C66 C67 -179.6(6)
C70 C71 C66 C67 3.7(8)
C72 C71 C66 C65 3.2(9)
C70 C71 C66 C65 -173.5(6)
C51 C64 C65 C66 11.8(9)
C67 C66 C65 C64 13.6(8)
C71 C66 C65 C64 -169.4(5)
